data_7133139
loop_
_publ_author_name
'D'Arpino, Alexander A'
'Wolczanski, Peter T.'
'MacMillan, Samantha N.'
'Cundari, Thomas R.'
'Krumov, Mihail R.'

_publ_section_title
;
 Reduction of (pddi)Cr reveals redox noninnocence <i>via</i> C-C bond
 formation amidst competing electrophilicity:
 [(cpta)CrMe<sub><i>n</i></sub>]<sup>-</sup> (<i>n</i> = 0, 1) and
 [(pta)Cr]<sup/>.
;
_journal_issue 53
_journal_name_full 'Chemical communications (Cambridge, England)'
_journal_page_first 6785
_journal_page_last 6788
_journal_paper_doi 10.1039/d4cc01690d
_journal_volume 60
_journal_year 2024
_chemical_formula_moiety 'C41 H50 Cr N4, C20 H40 K O8'
_chemical_formula_sum 'C61 H90 Cr K N4 O8'
_chemical_formula_weight 1098.46
_chemical_properties_physical Air-sensitive,Moisture-sensitive
_space_group_crystal_system triclinic
_space_group_IT_number 2
_space_group_name_Hall '-P 1'
_space_group_name_H-M_alt 'P -1'
_atom_sites_solution_hydrogens geom
_atom_sites_solution_primary dual
_audit_creation_date 2023-07-10
_audit_creation_method
;
Olex2 1.5-ac5-024
(compiled 2022.04.12 svn.rca3783a0 for Rigaku Oxford Diffraction, GUI svn.r6498)
;
_audit_update_record
;
2024-04-05 deposited with the CCDC.	2024-06-02 downloaded from the CCDC.
;
_cell_angle_alpha 85.0960(10)
_cell_angle_beta 78.0350(10)
_cell_angle_gamma 75.8430(10)
_cell_formula_units_Z 2
_cell_length_a 11.78630(10)
_cell_length_b 14.0237(2)
_cell_length_c 19.3145(3)
_cell_measurement_reflns_used 39871
_cell_measurement_temperature 100
_cell_measurement_theta_max 79.3300
_cell_measurement_theta_min 2.3170
_cell_volume 3026.20(7)
_computing_cell_refinement 'CrysAlisPro 1.171.42.89a (Rigaku OD, 2023)'
_computing_data_collection 'CrysAlisPro 1.171.42.89a (Rigaku OD, 2023)'
_computing_data_reduction 'CrysAlisPro 1.171.42.89a (Rigaku OD, 2023)'
_computing_molecular_graphics 'Olex2 1.5-ac5-024 (Dolomanov et al., 2009)'
_computing_publication_material 'Olex2 1.5-ac5-024 (Dolomanov et al., 2009)'
_computing_structure_refinement 'SHELXL 2016/6 (Sheldrick, 2015)'
_computing_structure_solution 'SHELXT 2014/5 (Sheldrick, 2014)'
_diffrn_ambient_temperature 100
_diffrn_detector 'Hybrid Pixel Array Detector'
_diffrn_detector_area_resol_mean 10.0000
_diffrn_detector_type HyPix
_diffrn_measured_fraction_theta_full 1.000
_diffrn_measured_fraction_theta_max 0.993
_diffrn_measurement_details
;
List of Runs (angles in degrees, time in seconds):

  # Type    Start    End  Width  t~exp~   \w     \q     \k     \f   Frames
#--------------------------------------------------------------------------
  1  \w    -79.00 -18.00   0.50    1.32    --  -48.20 112.00 -39.00  122
  2  \w     46.00  82.00   0.50    1.32    --   48.20-112.00-132.00   72
  3  \w   -144.00-119.00   0.50    5.29    --  -90.00-112.00-132.00   50
  4  \w    -77.00 -52.00   0.50    5.29    --  -90.00 112.00 -39.00   50
  5  \w    103.00 143.00   0.50    5.29    --  111.50 112.00 -39.00   80
  6  \w     75.00 108.00   0.50    5.29    --  111.50-112.00-132.00   66
  7  \w    -25.00  26.00   0.50    1.32    --  -48.20  19.00  30.00  102
  8  \w   -120.00 -35.00   0.50    1.32    --  -48.20 -57.00-120.00  170
  9  \w    -26.00   9.00   0.50    1.32    --  -48.20  19.00-180.00   70
 10  \w    -25.00  26.00   0.50    1.32    --  -48.20  19.00 120.00  102
 11  \w    -25.00  17.00   0.50    1.32    --   48.20 -19.00 150.00   84
 12  \w    -20.00   9.00   0.50    1.32    --   48.20 -57.00 -90.00   58
 13  \w     27.00  59.00   0.50    1.32    --   48.20  77.00-180.00   64
 14  \w     68.00 114.00   0.50    1.32    --   48.20  77.00-180.00   92
 15  \w     17.00  60.00   0.50    1.32    --   48.20 -57.00 -90.00   86
 16  \w    -70.00 -44.00   0.50    5.29    --  -90.00  61.00-120.00   52
 17  \w    -43.00 -18.00   0.50    5.29    --  -90.00  45.00  90.00   50
 18  \w     94.00 132.00   0.50    5.29    --  111.50  77.00  90.00   76
 19  \w     57.00 105.00   0.50    5.29    --  111.50 -94.00 -60.00   96
 20  \w    103.00 135.00   0.50    5.29    --  111.50  30.00 -90.00   64
 21  \w     60.00 104.00   0.50    5.29    --  111.50-125.00-150.00   88
 22  \w     41.00  66.00   0.50    5.29    --  111.50 -61.00-120.00   50
 23  \w     56.00  91.00   0.50    5.29    --  111.50-125.00  30.00   70
 24  \w     73.00 102.00   0.50    5.29    --  111.50 -94.00  30.00   58
 25  \w     80.00 105.00   0.50    5.29    --  111.50 -77.00 -30.00   50
 26  \w     41.00  75.00   0.50    5.29    --  111.50 -94.00  90.00   68
 27  \w     44.00  74.00   0.50    5.29    --  111.50 -77.00 -30.00   60
 28  \w    121.00 147.00   0.50    5.29    --  111.50  45.00  90.00   52
 29  \w     40.00  77.00   0.50    5.29    --  111.50 -94.00-180.00   74
 30  \w    122.00 158.00   0.50    5.29    --  111.50  45.00  30.00   72
 31  \w    103.00 160.00   0.50    5.29    --  111.50  15.00-180.00  114
 32  \w    113.00 150.00   0.50    5.29    --  111.50  61.00 -30.00   74
 33  \w    135.00 161.00   0.50    5.29    --  111.50  77.00  90.00   52
 34  \w     50.00 111.00   0.50    5.29    --  111.50-125.00   0.00  122
 35  \w     63.00 110.00   0.50    5.29    --  111.50 -79.00 122.14   94
 36  \w     42.00  68.00   0.50    5.29    --  111.50 -61.00 -90.00   52
 37  \w    119.00 145.00   0.50    5.29    --  111.50 125.00-120.00   52
 38  \w     62.00 104.00   0.50    5.29    --  111.50 -77.00 -90.00   84
 39  \w     42.00 105.00   0.50    5.29    --  111.50 -94.00  60.00  126
 40  \w     40.00  73.00   0.50    5.29    --  111.50 -63.00   2.30   66
 41  \w     52.00  78.00   0.50    5.29    --  111.50 -77.00-150.00   52
 42  \w     75.00 124.00   0.50    5.29    --  111.50 -88.00 115.82   98
 43  \w     42.00  67.00   0.50    5.29    --  111.50-125.00 120.00   50
 44  \w    137.00 174.00   0.50    5.29    --  111.50  61.00  90.00   74
 45  \w    149.00 174.00   0.50    5.29    --  111.50 125.00  60.00   50
 46  \w    124.00 169.00   0.50    5.29    --  111.50  45.00 120.00   90
 47  \w    104.00 175.00   0.50    5.29    --  111.50  15.00 -60.00  142
 48  \w     43.00  98.00   0.50    5.29    --  111.50 -77.00-180.00  110
 49  \w    106.00 156.00   0.50    5.29    --  111.50 125.00 -90.00  100
 50  \w     61.00  86.00   0.50    5.29    --  111.50 -94.00   0.00   50
 51  \w     43.00  69.00   0.50    5.29    --  111.50-132.00  23.98   52
 52  \w     82.00 117.00   0.50    5.29    --  111.50-132.00  23.98   70
 53  \w    105.00 153.00   0.50    5.29    --  111.50  45.00 -30.00   96
 54  \w    123.00 149.00   0.50    5.29    --  111.50  15.00 -90.00   52
 55  \w    106.00 141.00   0.50    5.29    --  111.50 125.00  30.00   70
 56  \w    142.00 168.00   0.50    5.29    --  111.50 125.00  30.00   52
 57  \w    103.00 130.00   0.50    5.29    --  111.50  45.00 150.00   54
 58  \w     40.00  65.00   0.50    5.29    --  111.50 -61.00 -60.00   50
 59  \w    133.00 177.00   0.50    5.29    --  111.50  77.00-180.00   88
 60  \w     96.00 170.00   0.50    5.29    --  111.50 125.00 150.00  148
 61  \w     68.00 116.00   0.50    5.29    --  111.50 -88.00  46.63   96
 62  \w    106.00 132.00   0.50    5.29    --  111.50  77.00-180.00   52
 63  \w     43.00  68.00   0.50    5.29    --  111.50 -61.00-150.00   50
 64  \w     72.00 105.00   0.50    5.29    --  111.50 -77.00-120.00   66
 65  \w     60.00 105.00   0.50    5.29    --  111.50 -94.00 120.00   90
 66  \w    111.00 153.00   0.50    5.29    --  111.50  30.00 120.00   84
 67  \w     98.00 128.00   0.50    5.29    --  111.50  61.00-150.00   60
 68  \w    135.00 166.00   0.50    5.29    --  111.50  61.00-150.00   62
 69  \w     91.00 142.00   0.50    5.29    --  111.50 144.00-145.39  102
 70  \w     94.00 156.00   0.50    5.29    --  111.50  77.00 150.00  124
 71  \w     62.00 103.00   0.50    5.29    --  111.50 -94.00-120.00   82
 72  \w    127.00 153.00   0.50    5.29    --  111.50  61.00 -90.00   52
 73  \w     96.00 125.00   0.50    5.29    --  111.50  61.00 -90.00   58
 74  \w     79.00 104.00   0.50    5.29    --  111.50 -77.00  60.00   50
 75  \w     79.00 104.00   0.50    5.29    --  111.50 -94.00-150.00   50
 76  \w     62.00 111.00   0.50    5.29    --  111.50-125.00-180.00   98
 77  \w     40.00  67.00   0.50    5.29    --  111.50 -77.00   0.00   54
 78  \w     86.00 111.00   0.50    5.29    --  111.50-125.00 120.00   50
 79  \w    102.00 128.00   0.50    5.29    --  111.50  30.00-180.00   52
 80  \w    127.00 153.00   0.50    5.29    --  111.50  15.00  30.00   52
 81  \w    109.00 150.00   0.50    5.29    --  111.50  15.00  90.00   82
 82  \w    116.00 142.00   0.50    5.29    --  111.50  61.00 -60.00   52
 83  \w     41.00  66.00   0.50    5.29    --  111.50 -61.00  30.00   50
 84  \w    114.00 139.00   0.50    5.29    --  111.50  61.00 120.00   50
 85  \w     43.00  68.00   0.50    5.29    --  111.50 -61.00 150.00   50
 86  \w     49.00  91.00   0.50    5.29    --  111.50 -94.00 -90.00   84
 87  \w    130.00 167.00   0.50    5.29    --  111.50 125.00 120.00   74
 88  \w    105.00 130.00   0.50    5.29    --  111.50  77.00   0.00   50
 89  \w    145.00 170.00   0.50    5.29    --  111.50  77.00   0.00   50
 90  \w     93.00 125.00   0.50    5.29    --  111.50  77.00  60.00   64
 91  \w    134.00 178.00   0.50    5.29    --  111.50  77.00  60.00   88
 92  \w     95.00 121.00   0.50    5.29    --  111.50 -88.00 -18.96   52
 93  \w     42.00  70.00   0.50    5.29    --  111.50 -61.00  90.00   56
;
_diffrn_measurement_device 'four-circle diffractometer'
_diffrn_measurement_device_type 'XtaLAB Synergy, Dualflex, HyPix'
_diffrn_measurement_method '\w scans'
_diffrn_orient_matrix_type 'CrysAlisPro convention (1999,Acta A55,543-557)'
_diffrn_orient_matrix_UB_11 0.0243731000
_diffrn_orient_matrix_UB_12 -0.1131630000
_diffrn_orient_matrix_UB_13 0.0056863000
_diffrn_orient_matrix_UB_21 0.0023443000
_diffrn_orient_matrix_UB_22 -0.0025637000
_diffrn_orient_matrix_UB_23 -0.0798732000
_diffrn_orient_matrix_UB_31 0.1351839000
_diffrn_orient_matrix_UB_32 -0.0063696000
_diffrn_orient_matrix_UB_33 -0.0156391000
_diffrn_radiation_monochromator mirror
_diffrn_radiation_probe x-ray
_diffrn_radiation_type 'Cu K\a'
_diffrn_radiation_wavelength 1.54184
_diffrn_reflns_av_R_equivalents 0.0390
_diffrn_reflns_av_unetI/netI 0.0323
_diffrn_reflns_Laue_measured_fraction_full 1.000
_diffrn_reflns_Laue_measured_fraction_max 0.993
_diffrn_reflns_limit_h_max 14
_diffrn_reflns_limit_h_min -12
_diffrn_reflns_limit_k_max 17
_diffrn_reflns_limit_k_min -17
_diffrn_reflns_limit_l_max 24
_diffrn_reflns_limit_l_min -24
_diffrn_reflns_number 73988
_diffrn_reflns_point_group_measured_fraction_full 1.000
_diffrn_reflns_point_group_measured_fraction_max 0.993
_diffrn_reflns_theta_full 67.684
_diffrn_reflns_theta_max 79.865
_diffrn_reflns_theta_min 2.340
_diffrn_source 'micro-focus sealed X-ray tube'
_diffrn_source_type 'PhotonJet (Cu) X-ray Source'
_exptl_absorpt_coefficient_mu 2.602
_exptl_absorpt_correction_T_max 1.000
_exptl_absorpt_correction_T_min 0.497
_exptl_absorpt_correction_type gaussian
_exptl_absorpt_process_details
;
CrysAlisPro 1.171.42.89a (Rigaku Oxford Diffraction, 2023)
Numerical absorption correction based on gaussian integration over
a multifaceted crystal model
Empirical absorption correction using spherical harmonics,
implemented in SCALE3 ABSPACK scaling algorithm.
;
_exptl_crystal_colour 'clear red'
_exptl_crystal_density_diffrn 1.206
_exptl_crystal_description block
_exptl_crystal_F_000 1182
_exptl_crystal_size_max 0.176
_exptl_crystal_size_mid 0.14
_exptl_crystal_size_min 0.075
_refine_diff_density_max 0.685
_refine_diff_density_min -0.486
_refine_diff_density_rms 0.045
_refine_ls_extinction_method none
_refine_ls_goodness_of_fit_ref 1.085
_refine_ls_hydrogen_treatment constr
_refine_ls_matrix_type full
_refine_ls_number_parameters 714
_refine_ls_number_reflns 13099
_refine_ls_number_restraints 11
_refine_ls_restrained_S_all 1.085
_refine_ls_R_factor_all 0.0425
_refine_ls_R_factor_gt 0.0403
_refine_ls_shift/su_max 0.002
_refine_ls_shift/su_mean 0.000
_refine_ls_structure_factor_coef Fsqd
_refine_ls_weighting_details 'w=1/[\s^2^(Fo^2^)+(0.0552P)^2^+0.9879P] where P=(Fo^2^+2Fc^2^)/3'
_refine_ls_weighting_scheme calc
_refine_ls_wR_factor_gt 0.1085
_refine_ls_wR_factor_ref 0.1102
_reflns_Friedel_coverage 0.000
_reflns_number_gt 12240
_reflns_number_total 13099
_reflns_threshold_expression 'I > 2\s(I)'
_cod_data_source_file d4cc01690d2.cif
_cod_data_source_block raad14_abs
_cod_depositor_comments 'Adding full bibliography for 7133137--7133141.cif.'
_cod_database_code 7133139
_shelx_shelxl_version_number 2016/6
_chemical_oxdiff_formula C61H90CrKN4O8
_chemical_oxdiff_usercomment 'Crystallized from THF/hexanes.'
_shelx_space_group_comment
;
The symmetry employed for this shelxl refinement is uniquely defined
by the following loop, which should always be used as a source of
symmetry information in preference to the above space-group names.
They are only intended as comments.
;
_shelx_estimated_absorpt_t_max 0.829
_shelx_estimated_absorpt_t_min 0.657
_olex2_refinement_description
;
1. Fixed Uiso
 At 1.2 times of:
  All C(H) groups, All C(H,H) groups, All C(H,H,H,H) groups
 At 1.5 times of:
  All C(H,H,H) groups
2. Restrained distances
 O7-C54 \\sim O7B-C54B
 with sigma of 0.02
 C55B-C54B \\sim C55-C54 \\sim C56-C55 \\sim C56-C55B \\sim C57-C56
 with sigma of 0.02
3. Others
 Sof(H56C)=Sof(H56D)=Sof(H57C)=Sof(H57D)=Sof(O7B)=Sof(C55B)=Sof(H55C)=
 Sof(H55D)=Sof(C54B)=Sof(H54C)=Sof(H54D)=1-FVAR(1)
 Sof(O7)=Sof(C54)=Sof(H54A)=Sof(H54B)=Sof(C55)=Sof(H55A)=Sof(H55B)=Sof(H56A)=
 Sof(H56B)=Sof(H57A)=Sof(H57B)=FVAR(1)
4.a Ternary CH refined with riding coordinates:
 C3(H3), C10(H10), C19(H19), C20(H20), C36(H36), C39(H39)
4.b Secondary CH2 refined with riding coordinates:
 C42(H42A,H42B), C43(H43A,H43B), C44(H44A,H44B), C45(H45A,H45B), C46(H46A,
 H46B), C47(H47A,H47B), C48(H48A,H48B), C49(H49A,H49B), C50(H50A,H50B),
 C51(H51A,H51B), C52(H52A,H52B), C53(H53A,H53B), C54(H54A,H54B), C55(H55A,H55B),
  C56(H56A,H56B), C56(H56C,H56D), C57(H57A,H57B), C57(H57C,H57D), C58(H58A,
 H58B), C59(H59A,H59B), C60(H60A,H60B), C61(H61A,H61B), C55B(H55C,H55D),
 C54B(H54C,H54D)
4.c Aromatic/amide H refined with riding coordinates:
 C5(H5), C6(H6), C7(H7), C14(H14), C15(H15), C16(H16), C17(H17), C25(H25),
 C26(H26), C27(H27), C28(H28), C32(H32), C33(H33), C34(H34)
4.d Idealised Me refined as rotating group:
 C1(H1A,H1B,H1C), C2(H2A,H2B,H2C), C11(H11A,H11B,H11C), C12(H12A,H12B,H12C),
 C22(H22A,H22B,H22C), C23(H23A,H23B,H23C), C37(H37A,H37B,H37C), C38(H38A,H38B,
 H38C), C40(H40A,H40B,H40C), C41(H41A,H41B,H41C)
;
_olex2_submission_special_instructions 'No special instructions were received'
_oxdiff_exptl_absorpt_empirical_details
;
Empirical correction (ABSPACK) includes:
- Absorption correction using spherical harmonics
- Frame scaling
;
_oxdiff_exptl_absorpt_empirical_full_max 1.348
_oxdiff_exptl_absorpt_empirical_full_min 0.722

loop_
_space_group_symop_operation_xyz
'x, y, z'
'-x, -y, -z'

loop_
_atom_site_label
_atom_site_type_symbol
_atom_site_fract_x
_atom_site_fract_y
_atom_site_fract_z
_atom_site_U_iso_or_equiv
_atom_site_adp_type
_atom_site_occupancy
_atom_site_site_symmetry_order
_atom_site_calc_flag
_atom_site_refinement_flags_posn
_atom_site_refinement_flags_adp
_atom_site_refinement_flags_occupancy
_atom_site_disorder_assembly
_atom_site_disorder_group
Cr Cr 0.77602(2) 0.72877(2) 0.74537(2) 0.02433(7) Uani 1 1 d . . . . .
N1 N 0.76120(10) 0.79346(8) 0.83631(6) 0.0240(2) Uani 1 1 d . . . . .
N2 N 0.84101(12) 0.84157(10) 0.70877(7) 0.0315(3) Uani 1 1 d . . . . .
N3 N 0.83472(11) 0.69192(10) 0.64760(7) 0.0307(3) Uani 1 1 d . . . . .
N4 N 0.71197(10) 0.60913(8) 0.74665(6) 0.0228(2) Uani 1 1 d . . . . .
C1 C 1.04785(18) 0.59903(18) 0.87483(18) 0.0735(8) Uani 1 1 d . . . . .
H1A H 1.125047 0.597452 0.843401 0.110 Uiso 1 1 calc R U . . .
H1B H 1.001285 0.565294 0.852972 0.110 Uiso 1 1 calc R U . . .
H1C H 1.060686 0.565834 0.920265 0.110 Uiso 1 1 calc R U . . .
C2 C 1.05321(16) 0.75979(15) 0.91958(12) 0.0474(4) Uani 1 1 d . . . . .
H2A H 1.065028 0.728883 0.965810 0.071 Uiso 1 1 calc R U . . .
H2B H 1.010644 0.828852 0.925569 0.071 Uiso 1 1 calc R U . . .
H2C H 1.130869 0.756254 0.888210 0.071 Uiso 1 1 calc R U . . .
C3 C 0.98005(14) 0.70583(13) 0.88708(10) 0.0392(4) Uani 1 1 d . . . . .
H3 H 0.969158 0.738500 0.840049 0.047 Uiso 1 1 calc R U . . .
C4 C 0.85720(14) 0.71018(11) 0.93275(8) 0.0306(3) Uani 1 1 d . . . . .
C5 C 0.84754(17) 0.67060(12) 1.00190(10) 0.0403(4) Uani 1 1 d . . . . .
H5 H 0.917882 0.641784 1.019872 0.048 Uiso 1 1 calc R U . . .
C6 C 0.73744(19) 0.67257(15) 1.04474(10) 0.0462(4) Uani 1 1 d . . . . .
H6 H 0.732512 0.646403 1.092006 0.055 Uiso 1 1 calc R U . . .
C7 C 0.63468(16) 0.71260(13) 1.01879(8) 0.0377(3) Uani 1 1 d . . . . .
H7 H 0.559431 0.712931 1.048437 0.045 Uiso 1 1 calc R U . . .
C8 C 0.63906(13) 0.75258(10) 0.94993(7) 0.0266(3) Uani 1 1 d . . . . .
C9 C 0.75166(12) 0.75168(10) 0.90657(7) 0.0244(3) Uani 1 1 d . . . . .
C10 C 0.52494(13) 0.79797(11) 0.92269(8) 0.0291(3) Uani 1 1 d . . . . .
H10 H 0.538415 0.779375 0.872283 0.035 Uiso 1 1 calc R U . . .
C11 C 0.49519(15) 0.91021(12) 0.92352(12) 0.0437(4) Uani 1 1 d . . . . .
H11A H 0.480307 0.930890 0.972426 0.065 Uiso 1 1 calc R U . . .
H11B H 0.423842 0.937080 0.903164 0.065 Uiso 1 1 calc R U . . .
H11C H 0.562326 0.934691 0.895500 0.065 Uiso 1 1 calc R U . . .
C12 C 0.41705(14) 0.76066(13) 0.96330(10) 0.0382(3) Uani 1 1 d . . . . .
H12A H 0.437520 0.688543 0.965802 0.057 Uiso 1 1 calc R U . . .
H12B H 0.349946 0.784075 0.938736 0.057 Uiso 1 1 calc R U . . .
H12C H 0.394691 0.785485 1.011333 0.057 Uiso 1 1 calc R U . . .
C13 C 0.79605(12) 0.88244(10) 0.82747(8) 0.0259(3) Uani 1 1 d . . . . .
C14 C 0.79033(13) 0.94574(11) 0.88103(8) 0.0287(3) Uani 1 1 d . . . . .
H14 H 0.760955 0.928785 0.928938 0.034 Uiso 1 1 calc R U . . .
C15 C 0.82742(14) 1.03346(11) 0.86455(9) 0.0338(3) Uani 1 1 d . . . . .
H15 H 0.822074 1.076279 0.901240 0.041 Uiso 1 1 calc R U . . .
C16 C 0.87213(16) 1.05868(13) 0.79488(10) 0.0404(4) Uani 1 1 d . . . . .
H16 H 0.897676 1.118402 0.784218 0.048 Uiso 1 1 calc R U . . .
C17 C 0.87968(16) 0.99682(13) 0.74058(9) 0.0404(4) Uani 1 1 d . . . . .
H17 H 0.910620 1.014415 0.693072 0.049 Uiso 1 1 calc R U . . .
C18 C 0.84191(13) 0.90885(11) 0.75569(8) 0.0306(3) Uani 1 1 d . . . . .
C19 C 0.89293(15) 0.84720(13) 0.63512(8) 0.0365(3) Uani 1 1 d . . . . .
H19 H 0.873469 0.912252 0.609342 0.044 Uiso 1 1 calc R U . . .
C20 C 0.89076(15) 0.75690(13) 0.59864(8) 0.0358(3) Uani 1 1 d . . . . .
H20 H 0.870235 0.766984 0.550420 0.043 Uiso 1 1 calc R U . . .
C21 C 1.01038(16) 0.77526(14) 0.60588(9) 0.0410(4) Uani 1 1 d . . . . .
C22 C 1.08212(16) 0.71219(16) 0.65555(11) 0.0499(5) Uani 1 1 d . . . . .
H22A H 1.129532 0.750486 0.672489 0.075 Uiso 1 1 calc R U . . .
H22B H 1.135416 0.655093 0.630724 0.075 Uiso 1 1 calc R U . . .
H22C H 1.028347 0.689713 0.695951 0.075 Uiso 1 1 calc R U . . .
C23 C 1.0831(2) 0.80909(18) 0.53793(11) 0.0568(6) Uani 1 1 d . . . . .
H23A H 1.029681 0.854849 0.510951 0.085 Uiso 1 1 calc R U . . .
H23B H 1.125852 0.751965 0.509498 0.085 Uiso 1 1 calc R U . . .
H23C H 1.140546 0.842279 0.549499 0.085 Uiso 1 1 calc R U . . .
C24 C 0.82102(12) 0.60476(11) 0.62828(8) 0.0269(3) Uani 1 1 d . . . . .
C25 C 0.86428(13) 0.56042(12) 0.56268(8) 0.0313(3) Uani 1 1 d . . . . .
H25 H 0.913587 0.589744 0.526123 0.038 Uiso 1 1 calc R U . . .
C26 C 0.83519(13) 0.47353(12) 0.55094(8) 0.0329(3) Uani 1 1 d . . . . .
H26 H 0.865232 0.443437 0.506520 0.039 Uiso 1 1 calc R U . . .
C27 C 0.76243(13) 0.43071(11) 0.60393(8) 0.0311(3) Uani 1 1 d . . . . .
H27 H 0.742383 0.371779 0.595268 0.037 Uiso 1 1 calc R U . . .
C28 C 0.71841(12) 0.47318(11) 0.66973(8) 0.0272(3) Uani 1 1 d . . . . .
H28 H 0.667827 0.443470 0.705237 0.033 Uiso 1 1 calc R U . . .
C29 C 0.74827(11) 0.55943(10) 0.68388(7) 0.0237(3) Uani 1 1 d . . . . .
C30 C 0.62113(12) 0.57704(9) 0.79737(7) 0.0227(2) Uani 1 1 d . . . . .
C31 C 0.65025(13) 0.50176(11) 0.84795(8) 0.0289(3) Uani 1 1 d . . . . .
C32 C 0.55766(16) 0.47321(12) 0.89677(8) 0.0359(3) Uani 1 1 d . . . . .
H32 H 0.576546 0.422649 0.931375 0.043 Uiso 1 1 calc R U . . .
C33 C 0.43954(15) 0.51698(12) 0.89570(9) 0.0357(3) Uani 1 1 d . . . . .
H33 H 0.377969 0.496703 0.929285 0.043 Uiso 1 1 calc R U . . .
C34 C 0.41159(13) 0.59038(11) 0.84548(9) 0.0333(3) Uani 1 1 d . . . . .
H34 H 0.330258 0.620315 0.844827 0.040 Uiso 1 1 calc R U . . .
C35 C 0.50027(12) 0.62143(10) 0.79573(8) 0.0277(3) Uani 1 1 d . . . . .
C36 C 0.46681(14) 0.70100(13) 0.73994(11) 0.0435(4) Uani 1 1 d . . . . .
H36 H 0.537179 0.730497 0.722623 0.052 Uiso 1 1 calc R U . . .
C37 C 0.4407(3) 0.66028(19) 0.67716(11) 0.0758(9) Uani 1 1 d . . . . .
H37A H 0.508449 0.607414 0.657913 0.114 Uiso 1 1 calc R U . . .
H37B H 0.427332 0.712702 0.640764 0.114 Uiso 1 1 calc R U . . .
H37C H 0.369115 0.634113 0.691807 0.114 Uiso 1 1 calc R U . . .
C38 C 0.3620(3) 0.78370(16) 0.76809(15) 0.0702(8) Uani 1 1 d . . . . .
H38A H 0.288921 0.759226 0.779144 0.105 Uiso 1 1 calc R U . . .
H38B H 0.353734 0.837445 0.732220 0.105 Uiso 1 1 calc R U . . .
H38C H 0.375442 0.807908 0.811117 0.105 Uiso 1 1 calc R U . . .
C39 C 0.77889(15) 0.44963(12) 0.84932(10) 0.0386(4) Uani 1 1 d . . . . .
H39 H 0.831500 0.485147 0.814801 0.046 Uiso 1 1 calc R U . . .
C40 C 0.8079(2) 0.45238(14) 0.92278(13) 0.0526(5) Uani 1 1 d . . . . .
H40A H 0.785803 0.520508 0.937918 0.079 Uiso 1 1 calc R U . . .
H40B H 0.893573 0.425877 0.920677 0.079 Uiso 1 1 calc R U . . .
H40C H 0.763045 0.412531 0.956725 0.079 Uiso 1 1 calc R U . . .
C41 C 0.80704(17) 0.34278(14) 0.82691(12) 0.0477(4) Uani 1 1 d . . . . .
H41A H 0.758479 0.305820 0.861007 0.071 Uiso 1 1 calc R U . . .
H41B H 0.891731 0.312728 0.825628 0.071 Uiso 1 1 calc R U . . .
H41C H 0.788899 0.341493 0.779770 0.071 Uiso 1 1 calc R U . . .
K K 0.68591(3) 0.81016(2) 0.31388(2) 0.03159(8) Uani 1 1 d . . . . .
O1 O 0.57157(11) 0.71550(9) 0.23804(7) 0.0402(3) Uani 1 1 d . . . . .
O2 O 0.76362(11) 0.60450(9) 0.29722(6) 0.0398(3) Uani 1 1 d . . . . .
O3 O 0.91177(11) 0.71271(11) 0.33141(7) 0.0448(3) Uani 1 1 d . . . . .
O4 O 0.80044(12) 0.89059(9) 0.39923(7) 0.0433(3) Uani 1 1 d . . . . .
O5 O 0.59475(13) 1.00508(10) 0.35157(8) 0.0507(3) Uani 1 1 d . . . . .
O6 O 0.46760(13) 0.90576(10) 0.28288(8) 0.0519(3) Uani 1 1 d . . . . .
O7 O 0.8310(3) 0.88145(16) 0.20155(11) 0.0453(6) Uani 0.822(9) 1 d D . P A 1
O8 O 0.54722(11) 0.78774(10) 0.44729(7) 0.0449(3) Uani 1 1 d . . . . .
C42 C 0.58140(17) 0.61497(14) 0.25831(10) 0.0442(4) Uani 1 1 d . . . . .
H42A H 0.543198 0.584032 0.228069 0.053 Uiso 1 1 calc R U . . .
H42B H 0.540796 0.608401 0.308163 0.053 Uiso 1 1 calc R U . . .
C43 C 0.71159(18) 0.56500(13) 0.25008(10) 0.0438(4) Uani 1 1 d . . . . .
H43A H 0.720679 0.493418 0.260219 0.053 Uiso 1 1 calc R U . . .
H43B H 0.752654 0.574856 0.200751 0.053 Uiso 1 1 calc R U . . .
C44 C 0.88975(18) 0.57051(15) 0.28374(11) 0.0488(4) Uani 1 1 d . . . . .
H44A H 0.923777 0.593886 0.235926 0.059 Uiso 1 1 calc R U . . .
H44B H 0.911560 0.497663 0.285466 0.059 Uiso 1 1 calc R U . . .
C45 C 0.93922(18) 0.60853(16) 0.33831(11) 0.0522(5) Uani 1 1 d . . . . .
H45A H 0.903381 0.587203 0.386330 0.063 Uiso 1 1 calc R U . . .
H45B H 1.026682 0.582540 0.330995 0.063 Uiso 1 1 calc R U . . .
C46 C 0.96677(16) 0.75504(17) 0.37545(10) 0.0482(4) Uani 1 1 d . . . . .
H46A H 1.054520 0.736115 0.360109 0.058 Uiso 1 1 calc R U . . .
H46B H 0.946131 0.730898 0.425056 0.058 Uiso 1 1 calc R U . . .
C47 C 0.92424(18) 0.86419(18) 0.37056(11) 0.0527(5) Uani 1 1 d . . . . .
H47A H 0.968088 0.895328 0.397136 0.063 Uiso 1 1 calc R U . . .
H47B H 0.939280 0.887698 0.320436 0.063 Uiso 1 1 calc R U . . .
C48 C 0.7571(2) 0.99357(16) 0.40783(14) 0.0619(6) Uani 1 1 d . . . . .
H48A H 0.791890 1.029914 0.365801 0.074 Uiso 1 1 calc R U . . .
H48B H 0.780377 1.013051 0.449993 0.074 Uiso 1 1 calc R U . . .
C49 C 0.6248(3) 1.01785(16) 0.41664(12) 0.0618(6) Uani 1 1 d . . . . .
H49A H 0.590875 0.974124 0.453939 0.074 Uiso 1 1 calc R U . . .
H49B H 0.591653 1.086766 0.431019 0.074 Uiso 1 1 calc R U . . .
C50 C 0.4703(2) 1.03565(16) 0.35273(15) 0.0634(6) Uani 1 1 d . . . . .
H50A H 0.442898 1.107542 0.358862 0.076 Uiso 1 1 calc R U . . .
H50B H 0.426224 1.002052 0.392742 0.076 Uiso 1 1 calc R U . . .
C51 C 0.4474(2) 1.00991(17) 0.28414(15) 0.0651(6) Uani 1 1 d . . . . .
H51A H 0.364049 1.040979 0.279735 0.078 Uiso 1 1 calc R U . . .
H51B H 0.501353 1.034319 0.243993 0.078 Uiso 1 1 calc R U . . .
C52 C 0.45012(19) 0.87369(18) 0.21887(12) 0.0568(5) Uani 1 1 d . . . . .
H52A H 0.513269 0.885849 0.178908 0.068 Uiso 1 1 calc R U . . .
H52B H 0.371785 0.909764 0.208434 0.068 Uiso 1 1 calc R U . . .
C53 C 0.45504(17) 0.76516(17) 0.22891(11) 0.0498(5) Uani 1 1 d . . . . .
H53A H 0.395705 0.752882 0.271044 0.060 Uiso 1 1 calc R U . . .
H53B H 0.436279 0.740727 0.187004 0.060 Uiso 1 1 calc R U . . .
C54 C 0.8575(4) 0.8252(2) 0.14100(19) 0.0556(11) Uani 0.822(9) 1 d D . P A 1
H54A H 0.813834 0.772008 0.149208 0.067 Uiso 0.822(9) 1 calc R U P A 1
H54B H 0.944066 0.795031 0.129269 0.067 Uiso 0.822(9) 1 calc R U P A 1
C55 C 0.8193(3) 0.89445(18) 0.08133(14) 0.0471(8) Uani 0.822(9) 1 d D . P A 1
H55A H 0.732705 0.905493 0.082380 0.057 Uiso 0.822(9) 1 calc R U P A 1
H55B H 0.864384 0.870484 0.034464 0.057 Uiso 0.822(9) 1 calc R U P A 1
C56 C 0.85183(19) 0.98620(16) 0.09984(12) 0.0544(5) Uani 1 1 d D . . . .
H56A H 0.937999 0.983000 0.083525 0.065 Uiso 0.822(9) 1 calc R U P A 1
H56B H 0.805256 1.046407 0.079168 0.065 Uiso 0.822(9) 1 calc R U P A 1
H56C H 0.781682 1.016567 0.078208 0.065 Uiso 0.178(9) 1 calc R U P A 2
H56D H 0.914612 1.023132 0.083043 0.065 Uiso 0.178(9) 1 calc R U P A 2
C57 C 0.8185(2) 0.98272(15) 0.17941(12) 0.0513(5) Uani 1 1 d D . . . .
H57A H 0.871818 1.012094 0.199992 0.062 Uiso 0.822(9) 1 calc R U P A 1
H57B H 0.735302 1.019916 0.195124 0.062 Uiso 0.822(9) 1 calc R U P A 1
H57C H 0.889546 0.974442 0.201154 0.062 Uiso 0.178(9) 1 calc R U P A 2
H57D H 0.759393 1.043104 0.196927 0.062 Uiso 0.178(9) 1 calc R U P A 2
C58 C 0.44184(16) 0.75369(15) 0.44948(12) 0.0478(4) Uani 1 1 d . . . . .
H58A H 0.424448 0.756282 0.401273 0.057 Uiso 1 1 calc R U . . .
H58B H 0.372965 0.795750 0.479948 0.057 Uiso 1 1 calc R U . . .
C59 C 0.4630(2) 0.64911(18) 0.47907(12) 0.0548(5) Uani 1 1 d . . . . .
H59A H 0.446353 0.604938 0.447039 0.066 Uiso 1 1 calc R U . . .
H59B H 0.411615 0.644766 0.526244 0.066 Uiso 1 1 calc R U . . .
C60 C 0.59310(19) 0.62222(15) 0.48442(11) 0.0497(4) Uani 1 1 d . . . . .
H60A H 0.606026 0.579808 0.527095 0.060 Uiso 1 1 calc R U . . .
H60B H 0.643084 0.587855 0.441968 0.060 Uiso 1 1 calc R U . . .
C61 C 0.62010(16) 0.72036(15) 0.48939(11) 0.0458(4) Uani 1 1 d . . . . .
H61A H 0.600149 0.740539 0.539176 0.055 Uiso 1 1 calc R U . . .
H61B H 0.705609 0.717661 0.470753 0.055 Uiso 1 1 calc R U . . .
O7B O 0.7698(18) 0.9005(11) 0.1935(6) 0.061(4) Uani 0.178(9) 1 d D . P A 2
C55B C 0.897(2) 0.8793(11) 0.0835(9) 0.096(9) Uani 0.178(9) 1 d D . P A 2
H55C H 0.891974 0.867175 0.034654 0.116 Uiso 0.178(9) 1 calc R U P A 2
H55D H 0.980477 0.854395 0.090163 0.116 Uiso 0.178(9) 1 calc R U P A 2
C54B C 0.813(3) 0.834(2) 0.1374(12) 0.128(15) Uani 0.178(9) 1 d D . P A 2
H54C H 0.745778 0.825124 0.116695 0.153 Uiso 0.178(9) 1 calc R U P A 2
H54D H 0.854149 0.768868 0.154708 0.153 Uiso 0.178(9) 1 calc R U P A 2

loop_
_atom_site_aniso_label
_atom_site_aniso_U_11
_atom_site_aniso_U_22
_atom_site_aniso_U_33
_atom_site_aniso_U_23
_atom_site_aniso_U_13
_atom_site_aniso_U_12
Cr 0.02596(12) 0.02534(12) 0.02199(11) -0.00469(8) 0.00124(8) -0.01017(9)
N1 0.0242(5) 0.0242(5) 0.0231(5) -0.0043(4) -0.0001(4) -0.0071(4)
N2 0.0349(6) 0.0318(6) 0.0275(6) -0.0054(5) 0.0037(5) -0.0139(5)
N3 0.0316(6) 0.0377(7) 0.0251(6) -0.0052(5) 0.0012(5) -0.0168(5)
N4 0.0208(5) 0.0236(5) 0.0235(5) -0.0028(4) -0.0011(4) -0.0062(4)
C1 0.0330(10) 0.0536(12) 0.133(2) -0.0499(15) -0.0073(12) 0.0005(8)
C2 0.0331(8) 0.0463(10) 0.0654(12) -0.0136(9) -0.0075(8) -0.0117(7)
C3 0.0261(7) 0.0393(8) 0.0514(10) -0.0145(7) -0.0086(7) -0.0007(6)
C4 0.0322(7) 0.0249(7) 0.0369(8) -0.0063(6) -0.0111(6) -0.0052(5)
C5 0.0497(9) 0.0322(8) 0.0483(10) 0.0068(7) -0.0276(8) -0.0142(7)
C6 0.0660(12) 0.0518(10) 0.0349(8) 0.0166(7) -0.0231(8) -0.0352(9)
C7 0.0462(9) 0.0455(9) 0.0271(7) 0.0034(6) -0.0043(6) -0.0254(7)
C8 0.0308(7) 0.0240(6) 0.0255(6) -0.0035(5) -0.0020(5) -0.0095(5)
C9 0.0285(7) 0.0209(6) 0.0243(6) -0.0041(5) -0.0043(5) -0.0060(5)
C10 0.0263(7) 0.0283(7) 0.0307(7) -0.0043(5) 0.0006(5) -0.0068(5)
C11 0.0306(8) 0.0307(8) 0.0666(12) -0.0021(8) -0.0039(7) -0.0058(6)
C12 0.0310(8) 0.0393(8) 0.0437(9) -0.0062(7) 0.0025(6) -0.0135(6)
C13 0.0234(6) 0.0255(6) 0.0287(7) -0.0038(5) -0.0020(5) -0.0070(5)
C14 0.0286(7) 0.0281(7) 0.0289(7) -0.0048(5) -0.0037(5) -0.0062(5)
C15 0.0353(8) 0.0299(7) 0.0379(8) -0.0100(6) -0.0036(6) -0.0104(6)
C16 0.0470(9) 0.0341(8) 0.0438(9) -0.0064(7) 0.0000(7) -0.0222(7)
C17 0.0485(9) 0.0390(9) 0.0360(8) -0.0035(7) 0.0047(7) -0.0243(7)
C18 0.0309(7) 0.0311(7) 0.0305(7) -0.0047(6) 0.0010(6) -0.0132(6)
C19 0.0445(9) 0.0392(8) 0.0274(7) -0.0026(6) 0.0033(6) -0.0209(7)
C20 0.0398(8) 0.0455(9) 0.0252(7) -0.0047(6) 0.0026(6) -0.0220(7)
C21 0.0395(9) 0.0512(10) 0.0351(8) -0.0153(7) 0.0102(7) -0.0259(8)
C22 0.0320(8) 0.0634(12) 0.0554(11) -0.0195(9) 0.0020(8) -0.0160(8)
C23 0.0606(12) 0.0741(14) 0.0428(10) -0.0254(9) 0.0214(9) -0.0473(11)
C24 0.0215(6) 0.0340(7) 0.0263(7) -0.0063(5) -0.0024(5) -0.0091(5)
C25 0.0255(7) 0.0420(8) 0.0269(7) -0.0068(6) -0.0008(5) -0.0101(6)
C26 0.0268(7) 0.0417(8) 0.0305(7) -0.0144(6) -0.0044(6) -0.0054(6)
C27 0.0248(7) 0.0329(7) 0.0378(8) -0.0118(6) -0.0085(6) -0.0054(5)
C28 0.0208(6) 0.0295(7) 0.0320(7) -0.0052(5) -0.0043(5) -0.0061(5)
C29 0.0176(6) 0.0269(6) 0.0262(6) -0.0057(5) -0.0034(5) -0.0034(5)
C30 0.0228(6) 0.0207(6) 0.0243(6) -0.0040(5) -0.0004(5) -0.0072(5)
C31 0.0320(7) 0.0271(7) 0.0305(7) 0.0008(5) -0.0085(6) -0.0105(5)
C32 0.0475(9) 0.0360(8) 0.0293(7) 0.0063(6) -0.0079(6) -0.0217(7)
C33 0.0389(8) 0.0374(8) 0.0325(8) -0.0066(6) 0.0065(6) -0.0214(7)
C34 0.0236(7) 0.0283(7) 0.0462(9) -0.0084(6) 0.0034(6) -0.0087(5)
C35 0.0238(6) 0.0225(6) 0.0357(7) -0.0022(5) -0.0018(5) -0.0061(5)
C36 0.0226(7) 0.0366(8) 0.0693(12) 0.0187(8) -0.0108(7) -0.0083(6)
C37 0.0997(19) 0.0633(14) 0.0339(10) 0.0008(9) -0.0092(11) 0.0345(13)
C38 0.0943(18) 0.0370(10) 0.0792(16) -0.0173(10) -0.0540(15) 0.0215(11)
C39 0.0350(8) 0.0321(8) 0.0521(10) 0.0088(7) -0.0191(7) -0.0090(6)
C40 0.0625(12) 0.0375(9) 0.0705(13) 0.0045(9) -0.0428(11) -0.0126(8)
C41 0.0421(9) 0.0398(9) 0.0623(12) -0.0038(8) -0.0238(9) 0.0005(7)
K 0.03021(15) 0.02983(15) 0.03590(17) -0.00020(12) -0.00914(12) -0.00724(12)
O1 0.0364(6) 0.0449(7) 0.0420(6) -0.0039(5) -0.0108(5) -0.0110(5)
O2 0.0442(6) 0.0367(6) 0.0346(6) -0.0044(5) -0.0067(5) -0.0018(5)
O3 0.0353(6) 0.0585(8) 0.0392(6) -0.0035(6) -0.0118(5) -0.0036(5)
O4 0.0535(7) 0.0424(7) 0.0413(6) 0.0022(5) -0.0106(5) -0.0251(6)
O5 0.0632(8) 0.0348(6) 0.0498(8) -0.0039(5) -0.0115(6) -0.0022(6)
O6 0.0513(8) 0.0445(7) 0.0565(8) -0.0001(6) -0.0233(6) 0.0052(6)
O7 0.0630(16) 0.0386(9) 0.0352(9) 0.0001(7) -0.0073(9) -0.0156(10)
O8 0.0361(6) 0.0506(7) 0.0483(7) 0.0091(6) -0.0101(5) -0.0131(5)
C42 0.0509(10) 0.0475(10) 0.0398(9) -0.0125(7) -0.0033(7) -0.0229(8)
C43 0.0581(11) 0.0352(8) 0.0364(9) -0.0077(7) -0.0045(8) -0.0095(8)
C44 0.0463(10) 0.0435(10) 0.0469(10) -0.0087(8) -0.0088(8) 0.0103(8)
C45 0.0413(9) 0.0570(12) 0.0487(10) -0.0038(9) -0.0149(8) 0.0126(8)
C46 0.0311(8) 0.0759(13) 0.0409(9) 0.0013(9) -0.0117(7) -0.0158(8)
C47 0.0515(11) 0.0786(14) 0.0414(10) 0.0117(9) -0.0146(8) -0.0403(10)
C48 0.0953(18) 0.0398(10) 0.0651(14) -0.0010(9) -0.0306(13) -0.0304(11)
C49 0.0928(17) 0.0408(10) 0.0513(12) -0.0136(9) -0.0154(11) -0.0094(11)
C50 0.0585(13) 0.0385(10) 0.0798(16) -0.0063(10) -0.0062(11) 0.0095(9)
C51 0.0576(13) 0.0439(11) 0.0841(17) 0.0054(11) -0.0242(12) 0.0126(9)
C52 0.0437(10) 0.0723(14) 0.0504(11) 0.0037(10) -0.0221(9) 0.0031(9)
C53 0.0401(9) 0.0710(13) 0.0435(10) -0.0078(9) -0.0171(8) -0.0134(9)
C54 0.082(2) 0.0337(14) 0.0424(16) -0.0038(12) -0.0156(14) 0.0069(15)
C55 0.0516(16) 0.0429(13) 0.0393(13) -0.0033(9) -0.0081(11) 0.0033(11)
C56 0.0471(10) 0.0511(11) 0.0627(13) 0.0175(10) -0.0115(9) -0.0130(8)
C57 0.0543(11) 0.0382(9) 0.0622(12) -0.0074(8) -0.0117(9) -0.0101(8)
C58 0.0342(9) 0.0524(11) 0.0575(11) -0.0032(9) -0.0100(8) -0.0098(8)
C59 0.0560(12) 0.0660(13) 0.0550(12) 0.0126(10) -0.0245(9) -0.0311(10)
C60 0.0519(11) 0.0493(10) 0.0483(10) 0.0015(8) -0.0141(8) -0.0098(8)
C61 0.0365(9) 0.0552(11) 0.0488(10) 0.0108(8) -0.0132(7) -0.0167(8)
O7B 0.078(10) 0.064(7) 0.042(5) -0.009(4) 0.006(6) -0.032(7)
C55B 0.12(2) 0.122(17) 0.052(9) -0.041(10) 0.028(11) -0.066(16)
C54B 0.20(3) 0.16(3) 0.060(13) -0.046(15) 0.039(16) -0.16(3)

loop_
_atom_type_symbol
_atom_type_description
_atom_type_scat_dispersion_real
_atom_type_scat_dispersion_imag
_atom_type_scat_source
C C 0.0181 0.0091 'International Tables Vol C Tables 4.2.6.8 and 6.1.1.4'
H H 0.0000 0.0000 'International Tables Vol C Tables 4.2.6.8 and 6.1.1.4'
Cr Cr -0.1635 2.4439 'International Tables Vol C Tables 4.2.6.8 and 6.1.1.4'
K K 0.3868 1.0657 'International Tables Vol C Tables 4.2.6.8 and 6.1.1.4'
N N 0.0311 0.0180 'International Tables Vol C Tables 4.2.6.8 and 6.1.1.4'
O O 0.0492 0.0322 'International Tables Vol C Tables 4.2.6.8 and 6.1.1.4'

loop_
_exptl_crystal_face_index_h
_exptl_crystal_face_index_k
_exptl_crystal_face_index_l
_exptl_crystal_face_perp_dist
3 -7 3 0.0769
-3 7 -3 0.0769
-6 -6 2 0.0643
6 6 -2 0.0643
0 3 12 0.0422
0 -3 -12 0.0422
6 0 -6 0.0709
0 -1 12 0.0375
0 1 -12 0.0375
-5 -4 -10 0.0528
5 4 10 0.0528

loop_
_geom_angle_atom_site_label_1
_geom_angle_atom_site_label_2
_geom_angle_atom_site_label_3
_geom_angle
_geom_angle_site_symmetry_1
_geom_angle_site_symmetry_3
_geom_angle_publ_flag
N2 Cr N1 80.38(5) . . ?
N2 Cr N4 159.75(5) . . ?
N3 Cr N1 159.43(5) . . ?
N3 Cr N2 80.94(5) . . ?
N3 Cr N4 79.91(5) . . ?
N4 Cr N1 119.49(5) . . ?
C9 N1 Cr 129.10(9) . . ?
C13 N1 Cr 113.87(9) . . ?
C13 N1 C9 114.70(11) . . ?
C18 N2 Cr 118.10(10) . . ?
C18 N2 C19 122.96(13) . . ?
C19 N2 Cr 118.80(10) . . ?
C20 N3 Cr 118.92(10) . . ?
C24 N3 Cr 118.50(10) . . ?
C24 N3 C20 122.57(13) . . ?
C29 N4 Cr 114.17(9) . . ?
C29 N4 C30 115.54(11) . . ?
C30 N4 Cr 129.44(9) . . ?
H1A C1 H1B 109.5 . . ?
H1A C1 H1C 109.5 . . ?
H1B C1 H1C 109.5 . . ?
C3 C1 H1A 109.5 . . ?
C3 C1 H1B 109.5 . . ?
C3 C1 H1C 109.5 . . ?
H2A C2 H2B 109.5 . . ?
H2A C2 H2C 109.5 . . ?
H2B C2 H2C 109.5 . . ?
C3 C2 H2A 109.5 . . ?
C3 C2 H2B 109.5 . . ?
C3 C2 H2C 109.5 . . ?
C1 C3 C2 109.91(15) . . ?
C1 C3 H3 108.1 . . ?
C2 C3 H3 108.1 . . ?
C4 C3 C1 110.44(17) . . ?
C4 C3 C2 112.09(15) . . ?
C4 C3 H3 108.1 . . ?
C5 C4 C3 119.57(15) . . ?
C5 C4 C9 118.67(15) . . ?
C9 C4 C3 121.74(14) . . ?
C4 C5 H5 119.4 . . ?
C6 C5 C4 121.17(15) . . ?
C6 C5 H5 119.4 . . ?
C5 C6 H6 120.0 . . ?
C7 C6 C5 119.93(15) . . ?
C7 C6 H6 120.0 . . ?
C6 C7 H7 119.3 . . ?
C6 C7 C8 121.34(16) . . ?
C8 C7 H7 119.3 . . ?
C7 C8 C9 118.62(14) . . ?
C7 C8 C10 120.60(13) . . ?
C9 C8 C10 120.77(13) . . ?
C4 C9 N1 118.80(13) . . ?
C8 C9 N1 120.94(12) . . ?
C8 C9 C4 120.26(13) . . ?
C8 C10 H10 107.5 . . ?
C8 C10 C11 111.66(13) . . ?
C8 C10 C12 113.41(13) . . ?
C11 C10 H10 107.5 . . ?
C11 C10 C12 109.11(13) . . ?
C12 C10 H10 107.5 . . ?
C10 C11 H11A 109.5 . . ?
C10 C11 H11B 109.5 . . ?
C10 C11 H11C 109.5 . . ?
H11A C11 H11B 109.5 . . ?
H11A C11 H11C 109.5 . . ?
H11B C11 H11C 109.5 . . ?
C10 C12 H12A 109.5 . . ?
C10 C12 H12B 109.5 . . ?
C10 C12 H12C 109.5 . . ?
H12A C12 H12B 109.5 . . ?
H12A C12 H12C 109.5 . . ?
H12B C12 H12C 109.5 . . ?
N1 C13 C14 126.49(13) . . ?
N1 C13 C18 114.66(12) . . ?
C14 C13 C18 118.85(13) . . ?
C13 C14 H14 119.8 . . ?
C15 C14 C13 120.49(14) . . ?
C15 C14 H14 119.8 . . ?
C14 C15 H15 119.8 . . ?
C16 C15 C14 120.48(14) . . ?
C16 C15 H15 119.8 . . ?
C15 C16 H16 119.9 . . ?
C15 C16 C17 120.29(15) . . ?
C17 C16 H16 119.9 . . ?
C16 C17 H17 119.8 . . ?
C16 C17 C18 120.31(15) . . ?
C18 C17 H17 119.8 . . ?
N2 C18 C13 112.86(13) . . ?
N2 C18 C17 127.55(15) . . ?
C17 C18 C13 119.58(14) . . ?
N2 C19 H19 117.6 . . ?
N2 C19 C20 110.73(13) . . ?
N2 C19 C21 119.70(15) . . ?
C20 C19 H19 117.6 . . ?
C20 C19 C21 60.42(11) . . ?
C21 C19 H19 117.6 . . ?
N3 C20 C19 110.57(13) . . ?
N3 C20 H20 117.2 . . ?
N3 C20 C21 120.84(15) . . ?
C19 C20 H20 117.2 . . ?
C19 C20 C21 60.50(11) . . ?
C21 C20 H20 117.2 . . ?
C20 C21 C19 59.08(11) . . ?
C22 C21 C19 120.09(15) . . ?
C22 C21 C20 120.49(15) . . ?
C22 C21 C23 115.04(17) . . ?
C23 C21 C19 115.77(18) . . ?
C23 C21 C20 115.00(16) . . ?
C21 C22 H22A 109.5 . . ?
C21 C22 H22B 109.5 . . ?
C21 C22 H22C 109.5 . . ?
H22A C22 H22B 109.5 . . ?
H22A C22 H22C 109.5 . . ?
H22B C22 H22C 109.5 . . ?
C21 C23 H23A 109.5 . . ?
C21 C23 H23B 109.5 . . ?
C21 C23 H23C 109.5 . . ?
H23A C23 H23B 109.5 . . ?
H23A C23 H23C 109.5 . . ?
H23B C23 H23C 109.5 . . ?
N3 C24 C25 128.06(14) . . ?
N3 C24 C29 112.04(12) . . ?
C25 C24 C29 119.85(13) . . ?
C24 C25 H25 119.9 . . ?
C26 C25 C24 120.17(14) . . ?
C26 C25 H25 119.9 . . ?
C25 C26 H26 119.9 . . ?
C27 C26 C25 120.21(14) . . ?
C27 C26 H26 119.9 . . ?
C26 C27 H27 119.6 . . ?
C26 C27 C28 120.78(14) . . ?
C28 C27 H27 119.6 . . ?
C27 C28 H28 119.8 . . ?
C27 C28 C29 120.48(14) . . ?
C29 C28 H28 119.8 . . ?
N4 C29 C24 114.76(12) . . ?
N4 C29 C28 126.74(13) . . ?
C28 C29 C24 118.47(13) . . ?
C31 C30 N4 120.96(12) . . ?
C31 C30 C35 120.01(13) . . ?
C35 C30 N4 119.03(12) . . ?
C30 C31 C39 121.39(13) . . ?
C32 C31 C30 118.71(14) . . ?
C32 C31 C39 119.88(14) . . ?
C31 C32 H32 119.3 . . ?
C33 C32 C31 121.44(15) . . ?
C33 C32 H32 119.3 . . ?
C32 C33 H33 120.2 . . ?
C34 C33 C32 119.52(14) . . ?
C34 C33 H33 120.2 . . ?
C33 C34 H34 119.4 . . ?
C33 C34 C35 121.30(14) . . ?
C35 C34 H34 119.4 . . ?
C30 C35 C36 120.80(13) . . ?
C34 C35 C30 119.02(13) . . ?
C34 C35 C36 120.17(13) . . ?
C35 C36 H36 107.3 . . ?
C37 C36 C35 112.31(16) . . ?
C37 C36 H36 107.3 . . ?
C37 C36 C38 108.63(16) . . ?
C38 C36 C35 113.59(18) . . ?
C38 C36 H36 107.3 . . ?
C36 C37 H37A 109.5 . . ?
C36 C37 H37B 109.5 . . ?
C36 C37 H37C 109.5 . . ?
H37A C37 H37B 109.5 . . ?
H37A C37 H37C 109.5 . . ?
H37B C37 H37C 109.5 . . ?
C36 C38 H38A 109.5 . . ?
C36 C38 H38B 109.5 . . ?
C36 C38 H38C 109.5 . . ?
H38A C38 H38B 109.5 . . ?
H38A C38 H38C 109.5 . . ?
H38B C38 H38C 109.5 . . ?
C31 C39 H39 108.0 . . ?
C31 C39 C40 111.18(16) . . ?
C31 C39 C41 111.72(14) . . ?
C40 C39 H39 108.0 . . ?
C40 C39 C41 109.83(14) . . ?
C41 C39 H39 108.0 . . ?
C39 C40 H40A 109.5 . . ?
C39 C40 H40B 109.5 . . ?
C39 C40 H40C 109.5 . . ?
H40A C40 H40B 109.5 . . ?
H40A C40 H40C 109.5 . . ?
H40B C40 H40C 109.5 . . ?
C39 C41 H41A 109.5 . . ?
C39 C41 H41B 109.5 . . ?
C39 C41 H41C 109.5 . . ?
H41A C41 H41B 109.5 . . ?
H41A C41 H41C 109.5 . . ?
H41B C41 H41C 109.5 . . ?
O1 K O4 174.67(4) . . ?
O1 K O8 97.37(4) . . ?
O3 K O1 116.78(4) . . ?
O3 K O4 60.91(4) . . ?
O3 K O5 120.52(5) . . ?
O3 K O6 174.63(4) . . ?
O3 K O8 102.87(4) . . ?
O5 K O1 121.98(4) . . ?
O5 K O4 61.29(4) . . ?
O5 K O8 78.66(4) . . ?
O6 K O1 60.24(4) . . ?
O6 K O4 122.48(4) . . ?
O6 K O5 61.90(5) . . ?
O6 K O8 82.19(4) . . ?
O7 K O1 98.50(6) . . ?
O7 K O3 76.74(8) . . ?
O7 K O4 85.74(6) . . ?
O7 K O5 86.31(6) . . ?
O7 K O6 99.00(8) . . ?
O7 K O8 162.31(5) . . ?
O8 K O4 78.90(4) . . ?
O7B K O1 89.2(3) . . ?
O7B K O3 92.3(5) . . ?
O7B K O4 95.7(3) . . ?
O7B K O5 80.4(3) . . ?
O7B K O6 83.3(5) . . ?
O7B K O8 158.4(4) . . ?
C42 O1 K 113.29(10) . . ?
C42 O1 C53 113.13(15) . . ?
C53 O1 K 117.10(11) . . ?
C43 O2 K 115.89(10) . . ?
C43 O2 C44 111.59(14) . . ?
C44 O2 K 113.35(11) . . ?
C45 O3 K 118.81(11) . . ?
C46 O3 K 117.62(11) . . ?
C46 O3 C45 112.08(15) . . ?
C47 O4 K 107.01(11) . . ?
C47 O4 C48 112.62(16) . . ?
C48 O4 K 114.43(12) . . ?
C49 O5 K 109.22(11) . . ?
C49 O5 C50 112.79(19) . . ?
C50 O5 K 111.95(12) . . ?
C51 O6 K 112.58(13) . . ?
C52 O6 K 111.73(11) . . ?
C52 O6 C51 112.70(17) . . ?
C54 O7 K 113.2(2) . . ?
C54 O7 C57 108.4(2) . . ?
C57 O7 K 125.27(18) . . ?
C58 O8 K 116.76(12) . . ?
C58 O8 C61 108.03(14) . . ?
C61 O8 K 108.28(10) . . ?
O1 C42 H42A 110.0 . . ?
O1 C42 H42B 110.0 . . ?
O1 C42 C43 108.39(15) . . ?
H42A C42 H42B 108.4 . . ?
C43 C42 H42A 110.0 . . ?
C43 C42 H42B 110.0 . . ?
O2 C43 C42 109.76(14) . . ?
O2 C43 H43A 109.7 . . ?
O2 C43 H43B 109.7 . . ?
C42 C43 H43A 109.7 . . ?
C42 C43 H43B 109.7 . . ?
H43A C43 H43B 108.2 . . ?
O2 C44 H44A 109.8 . . ?
O2 C44 H44B 109.8 . . ?
O2 C44 C45 109.30(15) . . ?
H44A C44 H44B 108.3 . . ?
C45 C44 H44A 109.8 . . ?
C45 C44 H44B 109.8 . . ?
O3 C45 C44 107.99(15) . . ?
O3 C45 H45A 110.1 . . ?
O3 C45 H45B 110.1 . . ?
C44 C45 H45A 110.1 . . ?
C44 C45 H45B 110.1 . . ?
H45A C45 H45B 108.4 . . ?
O3 C46 H46A 109.9 . . ?
O3 C46 H46B 109.9 . . ?
O3 C46 C47 108.78(15) . . ?
H46A C46 H46B 108.3 . . ?
C47 C46 H46A 109.9 . . ?
C47 C46 H46B 109.9 . . ?
K C47 H47A 159.6 . . ?
K C47 H47B 79.8 . . ?
O4 C47 K 50.08(8) . . ?
O4 C47 C46 109.19(15) . . ?
O4 C47 H47A 109.8 . . ?
O4 C47 H47B 109.8 . . ?
C46 C47 K 83.64(10) . . ?
C46 C47 H47A 109.8 . . ?
C46 C47 H47B 109.8 . . ?
H47A C47 H47B 108.3 . . ?
O4 C48 H48A 110.0 . . ?
O4 C48 H48B 110.0 . . ?
O4 C48 C49 108.66(17) . . ?
H48A C48 H48B 108.3 . . ?
C49 C48 H48A 110.0 . . ?
C49 C48 H48B 110.0 . . ?
K C49 H49A 82.7 . . ?
K C49 H49B 158.4 . . ?
O5 C49 K 48.46(9) . . ?
O5 C49 C48 108.6(2) . . ?
O5 C49 H49A 110.0 . . ?
O5 C49 H49B 110.0 . . ?
C48 C49 K 82.14(12) . . ?
C48 C49 H49A 110.0 . . ?
C48 C49 H49B 110.0 . . ?
H49A C49 H49B 108.3 . . ?
O5 C50 H50A 110.0 . . ?
O5 C50 H50B 110.0 . . ?
O5 C50 C51 108.27(19) . . ?
H50A C50 H50B 108.4 . . ?
C51 C50 H50A 110.0 . . ?
C51 C50 H50B 110.0 . . ?
O6 C51 C50 108.42(18) . . ?
O6 C51 H51A 110.0 . . ?
O6 C51 H51B 110.0 . . ?
C50 C51 H51A 110.0 . . ?
C50 C51 H51B 110.0 . . ?
H51A C51 H51B 108.4 . . ?
K C52 H52A 83.8 . . ?
K C52 H52B 156.6 . . ?
O6 C52 K 46.36(8) . . ?
O6 C52 H52A 110.3 . . ?
O6 C52 H52B 110.3 . . ?
O6 C52 C53 107.21(16) . . ?
H52A C52 H52B 108.5 . . ?
C53 C52 K 82.38(10) . . ?
C53 C52 H52A 110.3 . . ?
C53 C52 H52B 110.3 . . ?
O1 C53 C52 108.43(16) . . ?
O1 C53 H53A 110.0 . . ?
O1 C53 H53B 110.0 . . ?
C52 C53 H53A 110.0 . . ?
C52 C53 H53B 110.0 . . ?
H53A C53 H53B 108.4 . . ?
O7 C54 H54A 110.3 . . ?
O7 C54 H54B 110.3 . . ?
O7 C54 C55 106.9(2) . . ?
H54A C54 H54B 108.6 . . ?
C55 C54 H54A 110.3 . . ?
C55 C54 H54B 110.3 . . ?
C54 C55 H55A 111.8 . . ?
C54 C55 H55B 111.8 . . ?
C54 C55 C56 99.8(2) . . ?
H55A C55 H55B 109.5 . . ?
C56 C55 H55A 111.8 . . ?
C56 C55 H55B 111.8 . . ?
C55 C56 H56A 111.4 . . ?
C55 C56 H56B 111.4 . . ?
H56A C56 H56B 109.3 . . ?
H56C C56 H56D 109.2 . . ?
C57 C56 C55 101.83(17) . . ?
C57 C56 H56A 111.4 . . ?
C57 C56 H56B 111.4 . . ?
C57 C56 H56C 111.3 . . ?
C57 C56 H56D 111.3 . . ?
C55B C56 H56C 111.3 . . ?
C55B C56 H56D 111.3 . . ?
C55B C56 C57 102.3(7) . . ?
O7 C57 C56 106.96(17) . . ?
O7 C57 H57A 110.3 . . ?
O7 C57 H57B 110.3 . . ?
C56 C57 H57A 110.3 . . ?
C56 C57 H57B 110.3 . . ?
C56 C57 H57C 111.2 . . ?
C56 C57 H57D 111.2 . . ?
H57A C57 H57B 108.6 . . ?
H57C C57 H57D 109.1 . . ?
O7B C57 C56 102.7(5) . . ?
O7B C57 H57C 111.2 . . ?
O7B C57 H57D 111.2 . . ?
O8 C58 H58A 110.1 . . ?
O8 C58 H58B 110.1 . . ?
O8 C58 C59 107.79(15) . . ?
H58A C58 H58B 108.5 . . ?
C59 C58 H58A 110.1 . . ?
C59 C58 H58B 110.1 . . ?
C58 C59 H59A 110.8 . . ?
C58 C59 H59B 110.8 . . ?
C58 C59 C60 104.66(16) . . ?
H59A C59 H59B 108.9 . . ?
C60 C59 H59A 110.8 . . ?
C60 C59 H59B 110.8 . . ?
C59 C60 H60A 111.2 . . ?
C59 C60 H60B 111.2 . . ?
H60A C60 H60B 109.1 . . ?
C61 C60 C59 103.05(17) . . ?
C61 C60 H60A 111.2 . . ?
C61 C60 H60B 111.2 . . ?
K C61 H61A 142.6 . . ?
K C61 H61B 65.1 . . ?
O8 C61 K 48.93(8) . . ?
O8 C61 C60 105.50(15) . . ?
O8 C61 H61A 110.6 . . ?
O8 C61 H61B 110.6 . . ?
C60 C61 K 105.59(13) . . ?
C60 C61 H61A 110.6 . . ?
C60 C61 H61B 110.6 . . ?
H61A C61 H61B 108.8 . . ?
C57 O7B K 132.8(7) . . ?
C57 O7B C54B 111.5(11) . . ?
C54B O7B K 111.1(11) . . ?
C56 C55B H55C 111.5 . . ?
C56 C55B H55D 111.5 . . ?
H55C C55B H55D 109.3 . . ?
C54B C55B C56 101.3(15) . . ?
C54B C55B H55C 111.5 . . ?
C54B C55B H55D 111.5 . . ?
K C54B H54C 98.4 . . ?
K C54B H54D 73.5 . . ?
O7B C54B K 46.3(8) . . ?
O7B C54B C55B 105.7(13) . . ?
O7B C54B H54C 110.6 . . ?
O7B C54B H54D 110.6 . . ?
C55B C54B K 146.6(15) . . ?
C55B C54B H54C 110.6 . . ?
C55B C54B H54D 110.6 . . ?
H54C C54B H54D 108.7 . . ?

loop_
_geom_bond_atom_site_label_1
_geom_bond_atom_site_label_2
_geom_bond_distance
_geom_bond_site_symmetry_2
_geom_bond_publ_flag
Cr N1 2.0016(12) . ?
Cr N2 1.9405(13) . ?
Cr N3 1.9396(13) . ?
Cr N4 1.9976(12) . ?
N1 C9 1.4249(18) . ?
N1 C13 1.3928(18) . ?
N2 C18 1.366(2) . ?
N2 C19 1.4311(19) . ?
N3 C20 1.432(2) . ?
N3 C24 1.3634(19) . ?
N4 C29 1.3864(17) . ?
N4 C30 1.4262(17) . ?
C1 H1A 0.9800 . ?
C1 H1B 0.9800 . ?
C1 H1C 0.9800 . ?
C1 C3 1.528(3) . ?
C2 H2A 0.9800 . ?
C2 H2B 0.9800 . ?
C2 H2C 0.9800 . ?
C2 C3 1.528(2) . ?
C3 H3 1.0000 . ?
C3 C4 1.521(2) . ?
C4 C5 1.395(2) . ?
C4 C9 1.414(2) . ?
C5 H5 0.9500 . ?
C5 C6 1.382(3) . ?
C6 H6 0.9500 . ?
C6 C7 1.380(3) . ?
C7 H7 0.9500 . ?
C7 C8 1.394(2) . ?
C8 C9 1.413(2) . ?
C8 C10 1.519(2) . ?
C10 H10 1.0000 . ?
C10 C11 1.527(2) . ?
C10 C12 1.532(2) . ?
C11 H11A 0.9800 . ?
C11 H11B 0.9800 . ?
C11 H11C 0.9800 . ?
C12 H12A 0.9800 . ?
C12 H12B 0.9800 . ?
C12 H12C 0.9800 . ?
C13 C14 1.400(2) . ?
C13 C18 1.432(2) . ?
C14 H14 0.9500 . ?
C14 C15 1.394(2) . ?
C15 H15 0.9500 . ?
C15 C16 1.389(2) . ?
C16 H16 0.9500 . ?
C16 C17 1.393(2) . ?
C17 H17 0.9500 . ?
C17 C18 1.400(2) . ?
C19 H19 1.0000 . ?
C19 C20 1.509(2) . ?
C19 C21 1.531(3) . ?
C20 H20 1.0000 . ?
C20 C21 1.529(2) . ?
C21 C22 1.498(3) . ?
C21 C23 1.519(2) . ?
C22 H22A 0.9800 . ?
C22 H22B 0.9800 . ?
C22 H22C 0.9800 . ?
C23 H23A 0.9800 . ?
C23 H23B 0.9800 . ?
C23 H23C 0.9800 . ?
C24 C25 1.401(2) . ?
C24 C29 1.4354(19) . ?
C25 H25 0.9500 . ?
C25 C26 1.392(2) . ?
C26 H26 0.9500 . ?
C26 C27 1.388(2) . ?
C27 H27 0.9500 . ?
C27 C28 1.394(2) . ?
C28 H28 0.9500 . ?
C28 C29 1.402(2) . ?
C30 C31 1.4042(19) . ?
C30 C35 1.4140(19) . ?
C31 C32 1.401(2) . ?
C31 C39 1.518(2) . ?
C32 H32 0.9500 . ?
C32 C33 1.381(3) . ?
C33 H33 0.9500 . ?
C33 C34 1.380(2) . ?
C34 H34 0.9500 . ?
C34 C35 1.393(2) . ?
C35 C36 1.522(2) . ?
C36 H36 1.0000 . ?
C36 C37 1.500(3) . ?
C36 C38 1.515(3) . ?
C37 H37A 0.9800 . ?
C37 H37B 0.9800 . ?
C37 H37C 0.9800 . ?
C38 H38A 0.9800 . ?
C38 H38B 0.9800 . ?
C38 H38C 0.9800 . ?
C39 H39 1.0000 . ?
C39 C40 1.533(3) . ?
C39 C41 1.533(3) . ?
C40 H40A 0.9800 . ?
C40 H40B 0.9800 . ?
C40 H40C 0.9800 . ?
C41 H41A 0.9800 . ?
C41 H41B 0.9800 . ?
C41 H41C 0.9800 . ?
K O1 2.7840(13) . ?
K O3 2.7539(12) . ?
K O4 2.7923(13) . ?
K O5 2.7813(13) . ?
K O6 2.7551(13) . ?
K O7 2.749(2) . ?
K O8 2.7887(14) . ?
K O7B 2.672(11) . ?
O1 C42 1.414(2) . ?
O1 C53 1.419(2) . ?
O2 C43 1.413(2) . ?
O2 C44 1.421(2) . ?
O3 C45 1.418(3) . ?
O3 C46 1.414(2) . ?
O4 C47 1.417(3) . ?
O4 C48 1.421(3) . ?
O5 C49 1.411(3) . ?
O5 C50 1.420(3) . ?
O6 C51 1.423(3) . ?
O6 C52 1.421(3) . ?
O7 C54 1.405(4) . ?
O7 C57 1.429(3) . ?
O8 C58 1.427(2) . ?
O8 C61 1.433(2) . ?
C42 H42A 0.9900 . ?
C42 H42B 0.9900 . ?
C42 C43 1.504(3) . ?
C43 H43A 0.9900 . ?
C43 H43B 0.9900 . ?
C44 H44A 0.9900 . ?
C44 H44B 0.9900 . ?
C44 C45 1.496(3) . ?
C45 H45A 0.9900 . ?
C45 H45B 0.9900 . ?
C46 H46A 0.9900 . ?
C46 H46B 0.9900 . ?
C46 C47 1.491(3) . ?
C47 H47A 0.9900 . ?
C47 H47B 0.9900 . ?
C48 H48A 0.9900 . ?
C48 H48B 0.9900 . ?
C48 C49 1.489(4) . ?
C49 H49A 0.9900 . ?
C49 H49B 0.9900 . ?
C50 H50A 0.9900 . ?
C50 H50B 0.9900 . ?
C50 C51 1.495(4) . ?
C51 H51A 0.9900 . ?
C51 H51B 0.9900 . ?
C52 H52A 0.9900 . ?
C52 H52B 0.9900 . ?
C52 C53 1.506(3) . ?
C53 H53A 0.9900 . ?
C53 H53B 0.9900 . ?
C54 H54A 0.9900 . ?
C54 H54B 0.9900 . ?
C54 C55 1.512(4) . ?
C55 H55A 0.9900 . ?
C55 H55B 0.9900 . ?
C55 C56 1.519(4) . ?
C56 H56A 0.9900 . ?
C56 H56B 0.9900 . ?
C56 H56C 0.9900 . ?
C56 H56D 0.9900 . ?
C56 C57 1.505(3) . ?
C56 C55B 1.501(14) . ?
C57 H57A 0.9900 . ?
C57 H57B 0.9900 . ?
C57 H57C 0.9900 . ?
C57 H57D 0.9900 . ?
C57 O7B 1.393(11) . ?
C58 H58A 0.9900 . ?
C58 H58B 0.9900 . ?
C58 C59 1.509(3) . ?
C59 H59A 0.9900 . ?
C59 H59B 0.9900 . ?
C59 C60 1.510(3) . ?
C60 H60A 0.9900 . ?
C60 H60B 0.9900 . ?
C60 C61 1.501(3) . ?
C61 H61A 0.9900 . ?
C61 H61B 0.9900 . ?
O7B C54B 1.421(16) . ?
C55B H55C 0.9900 . ?
C55B H55D 0.9900 . ?
C55B C54B 1.500(14) . ?
C54B H54C 0.9900 . ?
C54B H54D 0.9900 . ?

loop_
_exptl_oxdiff_crystal_face_indexfrac_h
_exptl_oxdiff_crystal_face_indexfrac_k
_exptl_oxdiff_crystal_face_indexfrac_l
_exptl_oxdiff_crystal_face_x
_exptl_oxdiff_crystal_face_y
_exptl_oxdiff_crystal_face_z
3.4670 -6.7108 2.8969 0.8604 -0.2061 0.4661
-3.4670 6.7108 -2.8969 -0.8604 0.2061 -0.4661
-5.9300 -6.4634 1.8298 0.5973 -0.1435 -0.7891
5.9300 6.4634 -1.8298 -0.5973 0.1435 0.7891
0.2221 2.6756 11.9112 -0.2296 -0.9577 -0.1733
-0.2221 -2.6756 -11.9112 0.2296 0.9577 0.1733
5.6775 -0.1252 -5.9978 0.1184 0.4927 0.8621
-0.4435 -1.0594 11.9696 0.1771 -0.9544 -0.2404
0.4435 1.0594 -11.9696 -0.1771 0.9544 0.2404
-4.8686 -4.1782 -10.4369 0.2948 0.8329 -0.4683
4.8686 4.1782 10.4369 -0.2948 -0.8329 0.4683
